data_2001415
loop_
_publ_author_name
'Booth, B. L.'
'Pritchard, R. G.'
'Taylor-Gomes, J.'

_publ_section_title
;
 1,3,5-Triacetyl-2,4,6-triphenylbenzene: a sterically hindered molecule
;
_journal_issue 9
_journal_name_full 'Acta Crystallographica Section C'
_journal_page_first 1696
_journal_page_last 1698
_journal_paper_doi 10.1107/S0108270193002902
_journal_volume 49
_journal_year 1993
_chemical_formula_moiety 'C30 H24 O3'
_chemical_formula_sum 'C30 H24 O3'
_chemical_formula_weight 432.52
_chemical_name_systematic
;
1,3,5-Triacetyltriphenylbenzene
;
_space_group_IT_number 2
_symmetry_cell_setting triclinic
_symmetry_space_group_name_Hall '-P 1'
_symmetry_space_group_name_H-M 'P -1'
_atom_type_scat_source IntTabIV
_cell_angle_alpha 101.650(10)
_cell_angle_beta 97.74(2)
_cell_angle_gamma 78.94(2)
_cell_formula_units_Z 2
_cell_length_a 10.368(2)
_cell_length_b 15.595(3)
_cell_length_c 7.470(2)
_cell_measurement_reflns_used 21
_cell_measurement_temperature 296
_cell_measurement_theta_max 39.33
_cell_measurement_theta_min 31.23
_cell_volume 1155.2(5)
_computing_cell_refinement 'MSC/AFC diffractometer control'
_computing_data_collection 'MSC/AFC diffractometer control'
_computing_data_reduction ' TEXSAN PROCESS (Molecular Structural Corporation, 1985)'
_computing_molecular_graphics 'TEXSAN ORTEPII (Johnson, 1976)'
_computing_publication_material 'FINISH (MSC, 1985)'
_computing_structure_refinement 'TEXSAN LS (MSC, 1985)'
_computing_structure_solution 'TEXSAN Mithril (Gilmore, 1984)'
_diffrn_ambient_temperature 296
_diffrn_measurement_device AFC6S
_diffrn_measurement_method \w/2\q
_diffrn_radiation_monochromator graphite
_diffrn_radiation_source 'X-ray tube'
_diffrn_radiation_type MoK\a
_diffrn_radiation_wavelength 0.71069
_diffrn_reflns_av_R_equivalents 0.031
_diffrn_reflns_limit_h_max 12
_diffrn_reflns_limit_h_min 0
_diffrn_reflns_limit_k_max 18
_diffrn_reflns_limit_k_min -18
_diffrn_reflns_limit_l_max 8
_diffrn_reflns_limit_l_min -8
_diffrn_reflns_number 4319
_diffrn_reflns_theta_max 25.04
_diffrn_reflns_theta_min 1.0
_diffrn_standards_decay_% 0.4
_diffrn_standards_interval_count 150
_diffrn_standards_number 3
_exptl_absorpt_coefficient_mu 0.0738
_exptl_absorpt_correction_T_max 0.92
_exptl_absorpt_correction_T_min 1.00
_exptl_absorpt_correction_type empirical
_exptl_crystal_colour colourless
_exptl_crystal_density_diffrn 1.243
_exptl_crystal_description cube
_exptl_crystal_F_000 456.00
_exptl_crystal_size_max 0.40
_exptl_crystal_size_mid 0.40
_exptl_crystal_size_min 0.40
_refine_diff_density_max -0.18675
_refine_diff_density_min 0.18675
_refine_ls_extinction_coef 32E-7(5)
_refine_ls_extinction_method 'Zachariasen type 2 Gaussian isotropic'
_refine_ls_goodness_of_fit_obs 1.688
_refine_ls_hydrogen_treatment refall
_refine_ls_matrix_type full
_refine_ls_number_parameters 395
_refine_ls_number_reflns 2749
_refine_ls_number_restraints 0
_refine_ls_R_factor_obs 0.0473
_refine_ls_shift/esd_max 0.0553
_refine_ls_structure_factor_coef F
_refine_ls_weighting_scheme sigma
_refine_ls_wR_factor_obs 0.0495
_reflns_number_observed 2749
_reflns_number_total 4074
_reflns_observed_criterion F>3\s(F)
_cod_data_source_file al1046.cif
_cod_data_source_block al1046_structure_1_of_1
_cod_original_cell_volume 1155.1(4)
_cod_original_sg_symbol_H-M 'P -1                   '
_cod_database_code 2001415

loop_
_symmetry_equiv_pos_as_xyz
x,y,z
-x,-y,-z

loop_
_atom_site_aniso_label
_atom_site_aniso_U_11
_atom_site_aniso_U_22
_atom_site_aniso_U_33
_atom_site_aniso_U_12
_atom_site_aniso_U_13
_atom_site_aniso_U_23
O14 0.0650(10) 0.0570(10) 0.0470(10) -0.0114(9) 0.0057(9) 0.0233(9)
O23 0.0450(10) 0.0780(10) 0.0660(10) 0.0020(10) -0.0004(10) 0.0200(10)
O32 0.0720(10) 0.0710(10) 0.0500(10) -0.0220(10) 0.0108(10) 0.0243(10)
C1 0.0440(10) 0.0380(10) 0.0340(10) -0.0070(10) 0.0030(10) 0.0090(10)
C2 0.0400(10) 0.0400(10) 0.0360(10) -0.0070(10) 0.0000(10) 0.0130(10)
C3 0.0410(10) 0.0400(10) 0.0410(10) -0.0080(10) 0.0030(10) 0.0130(10)
C4 0.0390(10) 0.0380(10) 0.0400(10) -0.0070(10) -0.0030(10) 0.0110(10)
C5 0.0430(10) 0.0380(10) 0.0350(10) -0.0050(10) 0.0010(10) 0.0120(10)
C6 0.0460(10) 0.0340(10) 0.0340(10) -0.0070(10) 0.0010(10) 0.0110(10)
C7 0.0430(10) 0.0330(10) 0.0380(10) -0.0060(10) -0.0010(10) 0.0120(10)
C8 0.047(2) 0.053(2) 0.041(2) -0.0120(10) -0.0010(10) 0.0150(10)
C9 0.057(2) 0.070(2) 0.043(2) -0.0170(10) -0.0100(10) 0.0170(10)
C10 0.044(2) 0.064(2) 0.066(2) -0.0130(10) -0.012(2) 0.022(2)
C11 0.041(2) 0.057(2) 0.068(2) -0.0070(10) 0.0040(10) 0.0210(10)
C12 0.050(2) 0.045(2) 0.043(2) -0.0050(10) 0.0020(10) 0.0110(10)
C13 0.048(2) 0.0370(10) 0.0400(10) -0.0120(10) -0.0040(10) 0.0120(10)
C15 0.060(2) 0.058(2) 0.061(2) 0.006(2) 0.004(2) 0.028(2)
C16 0.0450(10) 0.047(2) 0.0370(10) -0.0140(10) -0.0040(10) 0.0190(10)
C17 0.049(2) 0.062(2) 0.068(2) -0.012(2) 0.0000(10) 0.026(2)
C18 0.051(2) 0.091(3) 0.096(3) -0.032(2) -0.005(2) 0.047(2)
C19 0.079(2) 0.070(2) 0.080(2) -0.041(2) -0.017(2) 0.029(2)
C20 0.081(2) 0.049(2) 0.058(2) -0.023(2) -0.002(2) 0.011(2)
C21 0.061(2) 0.048(2) 0.045(2) -0.0170(10) 0.0040(10) 0.0120(10)
C22 0.044(2) 0.045(2) 0.046(2) -0.0100(10) -0.0020(10) 0.0220(10)
C24 0.056(2) 0.064(2) 0.058(2) -0.017(2) -0.005(2) 0.009(2)
C25 0.0390(10) 0.0390(10) 0.047(2) -0.0090(10) -0.0060(10) 0.0180(10)
C26 0.057(2) 0.056(2) 0.046(2) -0.0140(10) -0.0040(10) 0.0210(10)
C27 0.076(2) 0.077(2) 0.059(2) -0.029(2) -0.016(2) 0.037(2)
C28 0.068(2) 0.076(3) 0.094(3) -0.025(2) -0.030(2) 0.058(2)
C29 0.068(2) 0.049(2) 0.106(3) 0.001(2) -0.008(2) 0.033(2)
C30 0.063(2) 0.050(2) 0.066(2) 0.0000(10) 0.001(2) 0.019(2)
C31 0.0450(10) 0.045(2) 0.0390(10) -0.0090(10) -0.0050(10) 0.0200(10)
C33 0.087(3) 0.043(2) 0.059(2) -0.020(2) -0.001(2) 0.008(2)

loop_
_atom_site_label
_atom_site_fract_x
_atom_site_fract_y
_atom_site_fract_z
_atom_site_U_iso_or_equiv
O14 0.5472(2) 0.37630(10) -0.0494(2) 0.0538
O23 0.9604(2) 0.24140(10) 0.5088(3) 0.0641
O32 0.4332(2) 0.12380(10) 0.5279(3) 0.0610
C1 0.4883(2) 0.2469(2) 0.2384(3) 0.0384
C2 0.5495(2) 0.3166(2) 0.2174(3) 0.0382
C3 0.6685(2) 0.3317(2) 0.3205(3) 0.0399
C4 0.7292(2) 0.2741(2) 0.4408(3) 0.0390
C5 0.6698(2) 0.2042(2) 0.4636(3) 0.0386
C6 0.5491(2) 0.1918(2) 0.3625(3) 0.0375
C7 0.3608(2) 0.22950(10) 0.1289(3) 0.0376
C8 0.3516(3) 0.2097(2) -0.0617(3) 0.0460
C9 0.2343(3) 0.1900(2) -0.1608(4) 0.0564
C10 0.1279(3) 0.1890(2) -0.0721(4) 0.0578
C11 0.1348(3) 0.2088(2) 0.1157(4) 0.0543
C12 0.2513(3) 0.2291(2) 0.2167(4) 0.0461
C13 0.4881(2) 0.3757(2) 0.0790(3) 0.0410
C15 0.3582(3) 0.4334(2) 0.1113(5) 0.0592
C16 0.7280(2) 0.4112(2) 0.3133(3) 0.0416
C17 0.8535(3) 0.4033(2) 0.2621(4) 0.0578
C18 0.9087(3) 0.4787(3) 0.2698(5) 0.0736
C19 0.8391(4) 0.5618(3) 0.3277(5) 0.0724
C20 0.7147(4) 0.5706(2) 0.3733(4) 0.0617
C21 0.6584(3) 0.4957(2) 0.3655(3) 0.0498
C22 0.8589(3) 0.2873(2) 0.5547(3) 0.0434
C24 0.8527(3) 0.3564(2) 0.7238(4) 0.0598
C25 0.7336(2) 0.1439(2) 0.5959(3) 0.0409
C26 0.7225(3) 0.1713(2) 0.7814(4) 0.0519
C27 0.7799(3) 0.1152(3) 0.9038(5) 0.0675
C28 0.8457(3) 0.0331(3) 0.8424(6) 0.0752
C29 0.8578(3) 0.0046(2) 0.6587(6) 0.0745
C30 0.8012(3) 0.0606(2) 0.5348(5) 0.0602
C31 0.4845(2) 0.1168(2) 0.3896(3) 0.0420
C33 0.4893(4) 0.0370(2) 0.2421(5) 0.0628
H8 0.429(2) 0.2050(10) -0.126(3) 0.040(6)
H9 0.232(2) 0.177(2) -0.292(4) 0.065(8)
H10 0.045(3) 0.178(2) -0.133(3) 0.067(8)
H11 0.061(2) 0.211(2) 0.185(3) 0.060(8)
H12 0.256(2) 0.244(2) 0.346(3) 0.055(8)
H17 0.899(2) 0.345(2) 0.214(3) 0.059(8)
H18 0.998(3) 0.467(2) 0.231(4) 0.082(9)
H19 0.880(3) 0.613(2) 0.334(4) 0.100(10)
H20 0.663(3) 0.624(2) 0.415(4) 0.070(10)
H21 0.563(3) 0.504(2) 0.399(3) 0.063(8)
H24A 0.776(3) 0.355(2) 0.791(5) 0.100(10)
H24B 0.939(3) 0.346(2) 0.794(4) 0.100(10)
H24C 0.833(3) 0.414(2) 0.697(4) 0.090(10)
H26 0.675(2) 0.230(2) 0.834(3) 0.062(8)
H27 0.770(3) 0.137(2) 1.038(4) 0.090(10)
H28 0.884(3) -0.009(2) 0.923(4) 0.100(10)
H29 0.900(3) -0.048(2) 0.606(4) 0.080(10)
H30 0.813(3) 0.041(2) 0.404(4) 0.070(9)
H33A 0.461(4) 0.054(3) 0.133(6) 0.150(10)
H33B 0.574(4) 0.006(3) 0.227(5) 0.120(10)
H33C 0.435(4) -0.003(3) 0.270(5) 0.140(10)
H15A 0.326(4) 0.432(2) 0.218(5) 0.120(10)
H15B 0.352(4) 0.484(3) 0.075(6) 0.140(10)
H15C 0.298(5) 0.408(3) 0.027(7) 0.200(10)

loop_
_geom_angle_atom_site_label_1
_geom_angle_atom_site_label_2
_geom_angle_atom_site_label_3
_geom_angle_site_symmetry_1
_geom_angle_site_symmetry_2
_geom_angle_site_symmetry_3
_geom_angle
_geom_angle_publ_flag
C2 C1 C6 . . . 118.9(2) yes
C1 C2 C3 . . . 120.8(2) yes
C2 C3 C4 . . . 119.1(2) yes
C3 C4 C5 . . . 120.9(2) yes
C4 C5 C6 . . . 118.9(2) yes
C1 C6 C5 . . . 121.3(2) yes

loop_
_geom_bond_atom_site_label_1
_geom_bond_atom_site_label_2
_geom_bond_site_symmetry_1
_geom_bond_site_symmetry_2
_geom_bond_distance
_geom_bond_publ_flag
C1 C2 . . 1.402(3) yes
C1 C6 . . 1.397(3) yes
C1 C7 . . 1.498(3) yes
C2 C3 . . 1.398(3) yes
C2 C13 . . 1.519(3) yes
C3 C4 . . 1.403(3) yes
C3 C16 . . 1.501(3) yes
C4 C5 . . 1.398(3) yes
C4 C22 . . 1.517(3) yes
C5 C6 . . 1.398(3) yes
C5 C25 . . 1.504(3) yes
C6 C31 . . 1.514(3) yes
